data_7248572
loop_
_publ_author_name
'Nag, Sayak'
'Emmerling, Franziska'
'Tothadi, Srinu'
'Bhattacharya, Biswajit'
'Ghosh, Soumyajit'

_publ_section_title
;
 Distinct photomechanical responses of two new 1,3-dimethylbarbituric acid
 derivative crystals
;
_journal_issue 22
_journal_name_full CrystEngComm
_journal_page_first 2871
_journal_page_last 2882
_journal_paper_doi 10.1039/D4CE00233D
_journal_volume 26
_journal_year 2024
_chemical_formula_moiety 'C16 H16 N2 O4'
_chemical_formula_sum 'C16 H16 N2 O4'
_chemical_formula_weight 300.31
_space_group_crystal_system triclinic
_space_group_IT_number 2
_space_group_name_Hall '-P 1'
_space_group_name_H-M_alt 'P -1'
_atom_sites_solution_hydrogens geom
_atom_sites_solution_primary dual
_audit_creation_date 2023-02-22
_audit_creation_method
;
Olex2 1.5
(compiled 2021.12.09 svn.r5202d8cf for OlexSys, GUI svn.r6439)
;
_audit_update_record
;
2024-02-09 deposited with the CCDC.	2024-04-29 downloaded from the CCDC.
;
_cell_angle_alpha 81.526(3)
_cell_angle_beta 88.415(3)
_cell_angle_gamma 70.313(3)
_cell_formula_units_Z 2
_cell_length_a 7.0505(6)
_cell_length_b 8.0193(7)
_cell_length_c 13.9507(12)
_cell_measurement_reflns_used 400
_cell_measurement_temperature 300.00
_cell_measurement_theta_max 26.75
_cell_measurement_theta_min 3.07
_cell_volume 734.35(11)
_computing_molecular_graphics 'Olex2 1.5 (Dolomanov et al., 2009)'
_computing_publication_material 'Olex2 1.5 (Dolomanov et al., 2009)'
_computing_structure_refinement 'SHELXL 2013/4 (Sheldrick, 2015)'
_computing_structure_solution 'SHELXT 2018/2 (Sheldrick, 2018)'
_diffrn_ambient_temperature 300.00
_diffrn_measured_fraction_theta_full 0.973
_diffrn_measured_fraction_theta_max 0.975
_diffrn_measurement_device_type 'Bruker D8 Venture'
_diffrn_measurement_method '\w scans'
_diffrn_radiation_type MoK\a
_diffrn_radiation_wavelength 0.71073
_diffrn_reflns_av_R_equivalents 0.0395
_diffrn_reflns_av_unetI/netI 0.0204
_diffrn_reflns_Laue_measured_fraction_full 0.973
_diffrn_reflns_Laue_measured_fraction_max 0.975
_diffrn_reflns_limit_h_max 8
_diffrn_reflns_limit_h_min -8
_diffrn_reflns_limit_k_max 10
_diffrn_reflns_limit_k_min -10
_diffrn_reflns_limit_l_max 17
_diffrn_reflns_limit_l_min -17
_diffrn_reflns_number 27445
_diffrn_reflns_point_group_measured_fraction_full 0.973
_diffrn_reflns_point_group_measured_fraction_max 0.975
_diffrn_reflns_theta_full 25.242
_diffrn_reflns_theta_max 26.752
_diffrn_reflns_theta_min 3.069
_exptl_absorpt_coefficient_mu 0.099
_exptl_absorpt_correction_T_max 0.981
_exptl_absorpt_correction_T_min 0.837
_exptl_absorpt_correction_type multi-scan
_exptl_absorpt_process_details
;
'XPREP' - A PROGRAM DATA PREPARATION & RECIPROCAL 
SPACE EXPLORATION,
Bruker Analytical X-ray Systems, 1997
;
_exptl_crystal_colour Yellow
_exptl_crystal_density_diffrn 1.358
_exptl_crystal_description Block
_exptl_crystal_F_000 316
_exptl_crystal_size_max 0.51
_exptl_crystal_size_mid 0.39
_exptl_crystal_size_min 0.08
_refine_diff_density_max 0.399
_refine_diff_density_min -0.199
_refine_diff_density_rms 0.045
_refine_ls_extinction_method none
_refine_ls_goodness_of_fit_ref 1.098
_refine_ls_hydrogen_treatment constr
_refine_ls_matrix_type full
_refine_ls_number_parameters 202
_refine_ls_number_reflns 3033
_refine_ls_number_restraints 0
_refine_ls_restrained_S_all 1.098
_refine_ls_R_factor_all 0.0726
_refine_ls_R_factor_gt 0.0664
_refine_ls_shift/su_max 0.000
_refine_ls_shift/su_mean 0.000
_refine_ls_structure_factor_coef Fsqd
_refine_ls_weighting_details 'w=1/[\s^2^(Fo^2^)+(0.1332P)^2^+0.1542P] where P=(Fo^2^+2Fc^2^)/3'
_refine_ls_weighting_scheme calc
_refine_ls_wR_factor_gt 0.2091
_refine_ls_wR_factor_ref 0.2172
_reflns_Friedel_coverage 0.000
_reflns_number_gt 2617
_reflns_number_total 3033
_reflns_threshold_expression 'I > 2\s(I)'
_cod_data_source_file d4ce00233d5.cif
_cod_data_source_block bb247
_cod_depositor_comments 'Adding full bibliography for 7248571--7248572.cif.'
_cod_original_cell_volume 734.36(11)
_cod_database_code 7248572
_shelxl_version_number 2013-4
_shelx_space_group_comment
;
The symmetry employed for this shelxl refinement is uniquely defined
by the following loop, which should always be used as a source of
symmetry information in preference to the above space-group names.
They are only intended as comments.
;
_olex2_refinement_description
;
1. Fixed Uiso
 At 1.2 times of:
  All C(H) groups
 At 1.5 times of:
  All C(H,H,H) groups
2.a Aromatic/amide H refined with riding coordinates:
 C7(H7), C12(H12), C11(H11), C8(H8), C14(H14), C9(H9), C15(H15)
2.b Idealised Me refined as rotating group:
 C5(H5A,H5B,H5C), C6(H6A,H6B,H6C), C16(H16A,H16B,H16C)
;
_olex2_submission_special_instructions 'No special instructions were received'

loop_
_space_group_symop_operation_xyz
'x, y, z'
'-x, -y, -z'

loop_
_atom_site_label
_atom_site_type_symbol
_atom_site_fract_x
_atom_site_fract_y
_atom_site_fract_z
_atom_site_U_iso_or_equiv
_atom_site_adp_type
_atom_site_occupancy
_atom_site_site_symmetry_order
_atom_site_calc_flag
_atom_site_refinement_flags_posn
_atom_site_refinement_flags_adp
_atom_site_refinement_flags_occupancy
_atom_site_disorder_assembly
_atom_site_disorder_group
O3 O 0.6155(3) 0.62614(17) 0.31286(11) 0.0701(5) Uani 1 1 d . . . . .
O1 O 0.8237(3) -0.00190(18) 0.40159(11) 0.0696(5) Uani 1 1 d . . . . .
N2 N 0.7459(2) 0.12823(18) 0.24660(11) 0.0468(4) Uani 1 1 d . . . . .
O4 O 0.7515(3) 0.9765(2) 0.83888(11) 0.0706(5) Uani 1 1 d . . . . .
O2 O 0.6815(3) 0.2571(2) 0.09003(11) 0.0744(5) Uani 1 1 d . . . . .
N1 N 0.6468(2) 0.44086(19) 0.20238(11) 0.0514(4) Uani 1 1 d . . . . .
C4 C 0.6620(3) 0.4723(2) 0.29694(13) 0.0476(4) Uani 1 1 d . . . . .
C7 C 0.7767(3) 0.3227(2) 0.46332(13) 0.0482(4) Uani 1 1 d . . . . .
H7 H 0.8265 0.2127 0.5029 0.058 Uiso 1 1 calc R U . . .
C3 C 0.7340(2) 0.3147(2) 0.37055(12) 0.0426(4) Uani 1 1 d . . . . .
C2 C 0.7714(3) 0.1353(2) 0.34369(13) 0.0465(4) Uani 1 1 d . . . . .
C13 C 0.7688(3) 0.8427(3) 0.78552(14) 0.0518(5) Uani 1 1 d . . . . .
C1 C 0.6914(3) 0.2738(2) 0.17470(13) 0.0495(4) Uani 1 1 d . . . . .
C12 C 0.7252(3) 0.8962(3) 0.68668(14) 0.0560(5) Uani 1 1 d . . . . .
H12 H 0.6867 1.0170 0.6612 0.067 Uiso 1 1 calc R U . . .
C11 C 0.7386(3) 0.7718(3) 0.62651(14) 0.0540(5) Uani 1 1 d . . . . .
H11 H 0.7104 0.8091 0.5605 0.065 Uiso 1 1 calc R U . . .
C10 C 0.7943(3) 0.5895(3) 0.66343(13) 0.0514(5) Uani 1 1 d . . . . .
C8 C 0.7567(3) 0.4748(3) 0.50954(14) 0.0530(5) Uani 1 1 d . . . . .
H8 H 0.7107 0.5894 0.4745 0.064 Uiso 1 1 calc R U . . .
C14 C 0.8270(3) 0.6637(3) 0.82315(14) 0.0593(5) Uani 1 1 d . . . . .
H14 H 0.8577 0.6265 0.8889 0.071 Uiso 1 1 calc R U . . .
C9 C 0.8051(3) 0.4509(3) 0.60435(14) 0.0556(5) Uani 1 1 d . . . . .
H9 H 0.8504 0.3333 0.6356 0.067 Uiso 1 1 calc R U . . .
C5 C 0.7830(4) -0.0475(3) 0.21657(17) 0.0648(6) Uani 1 1 d . . . . .
H5A H 0.9167 -0.0898 0.1920 0.097 Uiso 1 1 calc R U . . .
H5B H 0.6868 -0.0373 0.1668 0.097 Uiso 1 1 calc R U . . .
H5C H 0.7699 -0.1305 0.2712 0.097 Uiso 1 1 calc R U . . .
C15 C 0.8393(3) 0.5395(3) 0.76163(15) 0.0607(5) Uani 1 1 d . . . . .
H15 H 0.8791 0.4188 0.7872 0.073 Uiso 1 1 calc R U . . .
C6 C 0.5826(5) 0.5951(3) 0.12580(17) 0.0841(8) Uani 1 1 d . . . . .
H6A H 0.5137 0.7011 0.1539 0.126 Uiso 1 1 calc R U . . .
H6B H 0.4935 0.5766 0.0809 0.126 Uiso 1 1 calc R U . . .
H6C H 0.6985 0.6088 0.0924 0.126 Uiso 1 1 calc R U . . .
C16 C 0.7785(4) 0.9297(4) 0.94105(18) 0.0797(7) Uani 1 1 d . . . . .
H16A H 0.9144 0.8520 0.9563 0.120 Uiso 1 1 calc R U . . .
H16B H 0.6867 0.8694 0.9657 0.120 Uiso 1 1 calc R U . . .
H16C H 0.7528 1.0362 0.9702 0.120 Uiso 1 1 calc R U . . .

loop_
_atom_site_aniso_label
_atom_site_aniso_U_11
_atom_site_aniso_U_22
_atom_site_aniso_U_33
_atom_site_aniso_U_23
_atom_site_aniso_U_13
_atom_site_aniso_U_12
O3 0.1131(12) 0.0371(7) 0.0592(9) -0.0096(6) -0.0073(8) -0.0222(7)
O1 0.1037(12) 0.0410(7) 0.0604(9) 0.0033(6) -0.0197(8) -0.0224(7)
N2 0.0562(8) 0.0361(7) 0.0495(8) -0.0104(6) -0.0035(6) -0.0152(6)
O4 0.0919(11) 0.0618(9) 0.0621(9) -0.0274(7) -0.0009(8) -0.0233(8)
O2 0.1132(13) 0.0595(9) 0.0447(8) -0.0153(6) -0.0060(7) -0.0178(8)
N1 0.0719(10) 0.0377(8) 0.0428(8) -0.0028(6) -0.0046(7) -0.0168(7)
C4 0.0594(10) 0.0385(8) 0.0484(10) -0.0089(7) -0.0008(7) -0.0198(7)
C7 0.0507(9) 0.0468(9) 0.0464(9) -0.0092(7) -0.0030(7) -0.0141(7)
C3 0.0448(8) 0.0412(9) 0.0437(9) -0.0094(7) -0.0004(6) -0.0157(7)
C2 0.0517(9) 0.0390(8) 0.0491(9) -0.0048(7) -0.0061(7) -0.0158(7)
C13 0.0503(9) 0.0557(10) 0.0535(10) -0.0217(8) 0.0033(7) -0.0176(8)
C1 0.0584(10) 0.0456(9) 0.0442(9) -0.0098(7) -0.0022(7) -0.0154(7)
C12 0.0638(11) 0.0530(10) 0.0534(11) -0.0104(8) 0.0015(8) -0.0216(8)
C11 0.0584(10) 0.0591(11) 0.0458(9) -0.0108(8) -0.0002(7) -0.0199(8)
C10 0.0496(9) 0.0571(10) 0.0482(10) -0.0161(8) -0.0024(7) -0.0151(8)
C8 0.0536(10) 0.0556(10) 0.0518(10) -0.0161(8) -0.0010(8) -0.0174(8)
C14 0.0690(12) 0.0605(12) 0.0446(9) -0.0131(8) -0.0084(8) -0.0138(9)
C9 0.0557(10) 0.0577(11) 0.0535(11) -0.0147(8) -0.0022(8) -0.0164(8)
C5 0.0881(14) 0.0409(10) 0.0665(13) -0.0177(9) -0.0065(10) -0.0183(9)
C15 0.0725(12) 0.0498(10) 0.0539(11) -0.0110(8) -0.0117(9) -0.0105(9)
C6 0.143(2) 0.0467(11) 0.0522(12) 0.0057(9) -0.0146(13) -0.0219(13)
C16 0.0983(17) 0.0790(15) 0.0614(13) -0.0342(12) -0.0018(12) -0.0192(13)

loop_
_atom_type_symbol
_atom_type_description
_atom_type_scat_dispersion_real
_atom_type_scat_dispersion_imag
_atom_type_scat_source
C C 0.0033 0.0016 'International Tables Vol C Tables 4.2.6.8 and 6.1.1.4'
H H 0.0000 0.0000 'International Tables Vol C Tables 4.2.6.8 and 6.1.1.4'
N N 0.0061 0.0033 'International Tables Vol C Tables 4.2.6.8 and 6.1.1.4'
O O 0.0106 0.0060 'International Tables Vol C Tables 4.2.6.8 and 6.1.1.4'

loop_
_geom_angle_atom_site_label_1
_geom_angle_atom_site_label_2
_geom_angle_atom_site_label_3
_geom_angle
_geom_angle_site_symmetry_1
_geom_angle_site_symmetry_3
_geom_angle_publ_flag
C2 N2 C5 118.17(15) . . ?
C1 N2 C2 125.09(14) . . ?
C1 N2 C5 116.73(15) . . ?
C13 O4 C16 117.77(17) . . ?
C4 N1 C6 118.10(16) . . ?
C1 N1 C4 124.90(15) . . ?
C1 N1 C6 116.98(16) . . ?
O3 C4 N1 119.02(17) . . ?
O3 C4 C3 124.59(17) . . ?
N1 C4 C3 116.39(15) . . ?
C3 C7 H7 115.2 . . ?
C3 C7 C8 129.62(17) . . ?
C8 C7 H7 115.2 . . ?
C4 C3 C2 119.63(15) . . ?
C7 C3 C4 123.21(15) . . ?
C7 C3 C2 117.11(16) . . ?
O1 C2 N2 120.10(16) . . ?
O1 C2 C3 123.56(17) . . ?
N2 C2 C3 116.34(15) . . ?
O4 C13 C12 115.90(18) . . ?
O4 C13 C14 124.32(18) . . ?
C14 C13 C12 119.78(17) . . ?
N2 C1 N1 117.40(15) . . ?
O2 C1 N2 121.66(17) . . ?
O2 C1 N1 120.94(18) . . ?
C13 C12 H12 119.8 . . ?
C11 C12 C13 120.47(19) . . ?
C11 C12 H12 119.8 . . ?
C12 C11 H11 119.6 . . ?
C12 C11 C10 120.72(18) . . ?
C10 C11 H11 119.6 . . ?
C11 C10 C9 123.63(18) . . ?
C15 C10 C11 117.69(17) . . ?
C15 C10 C9 118.68(18) . . ?
C7 C8 H8 120.3 . . ?
C9 C8 C7 119.39(18) . . ?
C9 C8 H8 120.3 . . ?
C13 C14 H14 120.4 . . ?
C13 C14 C15 119.14(18) . . ?
C15 C14 H14 120.4 . . ?
C10 C9 H9 116.5 . . ?
C8 C9 C10 127.05(19) . . ?
C8 C9 H9 116.5 . . ?
N2 C5 H5A 109.5 . . ?
N2 C5 H5B 109.5 . . ?
N2 C5 H5C 109.5 . . ?
H5A C5 H5B 109.5 . . ?
H5A C5 H5C 109.5 . . ?
H5B C5 H5C 109.5 . . ?
C10 C15 C14 122.18(19) . . ?
C10 C15 H15 118.9 . . ?
C14 C15 H15 118.9 . . ?
N1 C6 H6A 109.5 . . ?
N1 C6 H6B 109.5 . . ?
N1 C6 H6C 109.5 . . ?
H6A C6 H6B 109.5 . . ?
H6A C6 H6C 109.5 . . ?
H6B C6 H6C 109.5 . . ?
O4 C16 H16A 109.5 . . ?
O4 C16 H16B 109.5 . . ?
O4 C16 H16C 109.5 . . ?
H16A C16 H16B 109.5 . . ?
H16A C16 H16C 109.5 . . ?
H16B C16 H16C 109.5 . . ?

loop_
_geom_bond_atom_site_label_1
_geom_bond_atom_site_label_2
_geom_bond_distance
_geom_bond_site_symmetry_2
_geom_bond_publ_flag
O3 C4 1.218(2) . ?
O1 C2 1.216(2) . ?
N2 C2 1.383(2) . ?
N2 C1 1.375(2) . ?
N2 C5 1.466(2) . ?
O4 C13 1.364(2) . ?
O4 C16 1.420(3) . ?
O2 C1 1.215(2) . ?
N1 C4 1.393(2) . ?
N1 C1 1.380(2) . ?
N1 C6 1.461(2) . ?
C4 C3 1.457(2) . ?
C7 H7 0.9300 . ?
C7 C3 1.352(2) . ?
C7 C8 1.426(2) . ?
C3 C2 1.476(2) . ?
C13 C12 1.393(3) . ?
C13 C14 1.378(3) . ?
C12 H12 0.9300 . ?
C12 C11 1.374(3) . ?
C11 H11 0.9300 . ?
C11 C10 1.400(3) . ?
C10 C9 1.459(3) . ?
C10 C15 1.384(3) . ?
C8 H8 0.9300 . ?
C8 C9 1.345(3) . ?
C14 H14 0.9300 . ?
C14 C15 1.387(3) . ?
C9 H9 0.9300 . ?
C5 H5A 0.9600 . ?
C5 H5B 0.9600 . ?
C5 H5C 0.9600 . ?
C15 H15 0.9300 . ?
C6 H6A 0.9600 . ?
C6 H6B 0.9600 . ?
C6 H6C 0.9600 . ?
C16 H16A 0.9600 . ?
C16 H16B 0.9600 . ?
C16 H16C 0.9600 . ?

loop_
_geom_torsion_atom_site_label_1
_geom_torsion_atom_site_label_2
_geom_torsion_atom_site_label_3
_geom_torsion_atom_site_label_4
_geom_torsion
_geom_torsion_site_symmetry_1
_geom_torsion_site_symmetry_2
_geom_torsion_site_symmetry_3
_geom_torsion_site_symmetry_4
_geom_torsion_publ_flag
O3 C4 C3 C7 -7.1(3) . . . . ?
O3 C4 C3 C2 175.47(17) . . . . ?
O4 C13 C12 C11 179.84(16) . . . . ?
O4 C13 C14 C15 180.00(18) . . . . ?
N1 C4 C3 C7 172.86(16) . . . . ?
N1 C4 C3 C2 -4.6(2) . . . . ?
C4 N1 C1 N2 3.2(3) . . . . ?
C4 N1 C1 O2 -177.24(18) . . . . ?
C4 C3 C2 O1 -176.91(17) . . . . ?
C4 C3 C2 N2 3.8(2) . . . . ?
C7 C3 C2 O1 5.5(3) . . . . ?
C7 C3 C2 N2 -173.86(14) . . . . ?
C7 C8 C9 C10 -179.94(17) . . . . ?
C3 C7 C8 C9 178.63(18) . . . . ?
C2 N2 C1 O2 176.24(18) . . . . ?
C2 N2 C1 N1 -4.2(3) . . . . ?
C13 C12 C11 C10 0.7(3) . . . . ?
C13 C14 C15 C10 -0.2(3) . . . . ?
C1 N2 C2 O1 -178.60(17) . . . . ?
C1 N2 C2 C3 0.7(3) . . . . ?
C1 N1 C4 O3 -178.94(18) . . . . ?
C1 N1 C4 C3 1.1(3) . . . . ?
C12 C13 C14 C15 -0.6(3) . . . . ?
C12 C11 C10 C9 177.92(17) . . . . ?
C12 C11 C10 C15 -1.4(3) . . . . ?
C11 C10 C9 C8 -3.2(3) . . . . ?
C11 C10 C15 C14 1.2(3) . . . . ?
C8 C7 C3 C4 2.4(3) . . . . ?
C8 C7 C3 C2 179.89(17) . . . . ?
C14 C13 C12 C11 0.4(3) . . . . ?
C9 C10 C15 C14 -178.16(18) . . . . ?
C5 N2 C2 O1 0.2(3) . . . . ?
C5 N2 C2 C3 179.51(16) . . . . ?
C5 N2 C1 O2 -2.5(3) . . . . ?
C5 N2 C1 N1 177.04(16) . . . . ?
C15 C10 C9 C8 176.18(19) . . . . ?
C6 N1 C4 O3 2.3(3) . . . . ?
C6 N1 C4 C3 -177.66(19) . . . . ?
C6 N1 C1 N2 -178.02(19) . . . . ?
C6 N1 C1 O2 1.6(3) . . . . ?
C16 O4 C13 C12 174.99(19) . . . . ?
C16 O4 C13 C14 -5.6(3) . . . . ?
